data_2018871
loop_
_publ_author_name
'Liebertz, J.'
'Froehlich, R.'
'Bohaty, L.'

_publ_section_title
;
 Die Kristallstruktur von Wismutborat, Bi B3 O6
;
_journal_name_full 'Acta Crystallographica C (39,1983-)'
_journal_page_first 343
_journal_page_last 344
_journal_volume 40
_journal_year 1984
_chemical_formula_sum 'B3 Bi O6'
_chemical_name_systematic 'Bi B3 O6'
_space_group_IT_number 5
_symmetry_space_group_name_Hall 'C 2y'
_symmetry_space_group_name_H-M 'C 1 2 1'
_cell_angle_alpha 90
_cell_angle_beta 105.62
_cell_angle_gamma 90
_cell_formula_units_Z 2
_cell_length_a 7.116
_cell_length_b 4.993
_cell_length_c 6.508
_cell_volume 222.691
_citation_journal_id_ASTM ACSCEE
_cod_data_source_file boron_396.cif
_cod_data_source_block B3Bi1O6
_cod_original_cell_volume 222.6908
_cod_original_formula_sum 'B3 Bi1 O6'
_cod_database_code 2018871

loop_
_symmetry_equiv_pos_as_xyz
x,y,z
-x,y,-z
x+1/2,y+1/2,z
-x+1/2,y+1/2,-z

loop_
_atom_site_label
_atom_site_type_symbol
_atom_site_fract_x
_atom_site_fract_y
_atom_site_fract_z
_atom_site_occupancy
_atom_site_U_iso_or_equiv
B1 B+3 0.5 0.209 0.5 1 0.0
B2 B+3 0.252 0.056 0.694 1 0.0
Bi1 Bi+3 0 0 0 1 0.0
O1 O-2 0.354 0.041 0.549 1 0.0
O3 O-2 0.292 0.206 0.876 1 0.0
O2 O-2 0.408 0.385 0.316 1 0.0
